data_2220600
loop_
_publ_author_name
'Yang, Minglei'
'Yin, Handong'
'Wen, Liyuan'
'Li, Wenkuan'
'Wang, Daqi'

_publ_section_title
;
 <i>catena</i>-Poly[[trimethyltin(IV)]-\m-2-(3-thienyl)acetato]
;
_journal_coeditor_code PV2123
_journal_issue 1
_journal_name_full 'Acta Crystallographica Section E'
_journal_page_first m35
_journal_paper_doi 10.1107/S1600536808040762
_journal_volume 65
_journal_year 2009
_chemical_formula_iupac '[Sn (C H3)3 (C6 H5 O2 S)]'
_chemical_formula_moiety 'C9 H14 O2 S Sn'
_chemical_formula_sum 'C9 H14 O2 S Sn'
_chemical_formula_weight 304.95
_chemical_name_systematic
;
<i>catena</i>-Poly[[trimethyltin(IV)]-\m-2-(3-thienyl)acetato]
;
_space_group_IT_number 2
_symmetry_cell_setting triclinic
_symmetry_space_group_name_Hall '-P 1'
_symmetry_space_group_name_H-M 'P -1'
_atom_sites_solution_hydrogens geom
_atom_sites_solution_primary direct
_atom_sites_solution_secondary difmap
_audit_creation_method SHELXL-97
_cell_angle_alpha 107.813(2)
_cell_angle_beta 105.6060(10)
_cell_angle_gamma 105.0300(10)
_cell_formula_units_Z 4
_cell_length_a 10.0677(9)
_cell_length_b 10.8390(10)
_cell_length_c 13.2024(17)
_cell_measurement_reflns_used 2369
_cell_measurement_temperature 298(2)
_cell_measurement_theta_max 25.043
_cell_measurement_theta_min 2.456
_cell_volume 1226.0(2)
_computing_cell_refinement 'SMART (Siemens, 1996)'
_computing_data_collection 'SMART (Siemens, 1996)'
_computing_data_reduction 'SAINT (Siemens, 1996)'
_computing_molecular_graphics 'SHELXTL (Sheldrick, 2008)'
_computing_publication_material 'SHELXTL (Sheldrick, 2008)'
_computing_structure_refinement 'SHELXL97 (Sheldrick, 2008)'
_computing_structure_solution 'SHELXS97 (Sheldrick, 2008)'
_diffrn_ambient_temperature 298(2)
_diffrn_measured_fraction_theta_full 0.982
_diffrn_measured_fraction_theta_max 0.982
_diffrn_measurement_device_type 'Bruker SMART CCD area-detector'
_diffrn_measurement_method '\f and \w'
_diffrn_radiation_monochromator graphite
_diffrn_radiation_source 'fine-focus sealed tube'
_diffrn_radiation_type MoK\a
_diffrn_radiation_wavelength 0.71073
_diffrn_reflns_av_R_equivalents 0.0392
_diffrn_reflns_av_sigmaI/netI 0.0724
_diffrn_reflns_limit_h_max 11
_diffrn_reflns_limit_h_min -11
_diffrn_reflns_limit_k_max 12
_diffrn_reflns_limit_k_min -11
_diffrn_reflns_limit_l_max 15
_diffrn_reflns_limit_l_min -15
_diffrn_reflns_number 6334
_diffrn_reflns_theta_full 25.01
_diffrn_reflns_theta_max 25.01
_diffrn_reflns_theta_min 2.13
_exptl_absorpt_coefficient_mu 2.225
_exptl_absorpt_correction_T_max 0.4148
_exptl_absorpt_correction_T_min 0.3741
_exptl_absorpt_correction_type multi-scan
_exptl_absorpt_process_details '(SADABS; Sheldrick, 1996)'
_exptl_crystal_colour colorless
_exptl_crystal_density_diffrn 1.652
_exptl_crystal_density_method 'not measured'
_exptl_crystal_description block
_exptl_crystal_F_000 600
_exptl_crystal_size_max 0.55
_exptl_crystal_size_mid 0.50
_exptl_crystal_size_min 0.48
_refine_diff_density_max 0.980
_refine_diff_density_min -0.941
_refine_ls_extinction_method none
_refine_ls_goodness_of_fit_ref 0.973
_refine_ls_hydrogen_treatment constr
_refine_ls_matrix_type full
_refine_ls_number_parameters 282
_refine_ls_number_reflns 4227
_refine_ls_number_restraints 0
_refine_ls_restrained_S_all 0.997
_refine_ls_R_factor_all 0.0771
_refine_ls_R_factor_gt 0.0455
_refine_ls_shift/su_max 0.048
_refine_ls_shift/su_mean 0.002
_refine_ls_structure_factor_coef Fsqd
_refine_ls_weighting_details 'calc w=1/[\s^2^(Fo^2^)+(0.0669P)^2^+2.6141P] where P=(Fo^2^+2Fc^2^)/3'
_refine_ls_weighting_scheme calc
_refine_ls_wR_factor_gt 0.1120
_refine_ls_wR_factor_ref 0.1433
_reflns_number_gt 2865
_reflns_number_total 4227
_reflns_threshold_expression I>2\s(I)
_cod_data_source_file pv2123.cif
_cod_data_source_block I
_cod_depositor_comments
;
The following automatic conversions were performed:
'_symmetry_cell_setting' value 'Triclinic' changed to 'triclinic'
according to '/home/saulius/struct/CIF-dictionaries/cif_core.dic'
dictionary named 'cif_core.dic' version 2.4.1 from 2010-06-29.

Automatic conversion script
Id: cif_fix_enum 1527 2010-12-29 10:47:43Z saulius 

The following automatic conversions were performed:

'_symmetry_cell_setting' value 'Triclinic' changed to 'triclinic'
according to /home/saulius/struct/CIF-dictionaries/cif_core.dic
dictionary named 'cif_core.dic' version 2.4.1 from 2010-06-29.

Automatic conversion script
Id: cif_fix_values 1715 2011-07-08 13:25:40Z adriana 
;
_cod_database_code 2220600
_cod_database_fobs_code 2220600

loop_
_symmetry_equiv_pos_as_xyz
'x, y, z'
'-x, -y, -z'

loop_
_atom_site_type_symbol
_atom_site_label
_atom_site_fract_x
_atom_site_fract_y
_atom_site_fract_z
_atom_site_U_iso_or_equiv
_atom_site_adp_type
_atom_site_calc_flag
_atom_site_refinement_flags
_atom_site_occupancy
_atom_site_disorder_assembly
_atom_site_disorder_group
Sn Sn1 0.00471(6) 0.03382(5) 0.21785(4) 0.0461(2) Uani d U 1 . .
Sn Sn2 -0.41279(6) 0.16957(6) 0.33911(5) 0.0545(2) Uani d U 1 . .
O O1 -0.1169(7) 0.1535(7) 0.3189(5) 0.0680(15) Uani d U 1 . .
O O2 -0.1760(6) 0.2957(6) 0.4423(5) 0.0676(14) Uani d U 1 . .
O O3 0.0962(6) -0.0894(6) 0.1133(5) 0.0606(13) Uani d U 1 . .
O O4 0.3251(7) 0.0451(7) 0.2369(6) 0.0690(15) Uani d U 1 . .
S S1 0.2843(5) 0.3983(5) 0.8011(4) 0.1006(13) Uani d PDU 0.799(9) A 1
S S2 0.3209(8) -0.4916(6) 0.1179(6) 0.119(2) Uani d PDU 0.618(7) B 1
C C6' 0.247(7) 0.323(7) 0.756(4) 0.1006(13) Uani d PDU 0.201(9) A 2
H H6' 0.2871 0.2683 0.7866 0.121 Uiso calc PR 0.201(9) A 2
C C12' 0.385(3) -0.442(4) 0.161(3) 0.100(3) Uani d PDU 0.382(7) B 2
H H12' 0.4562 -0.4806 0.1770 0.120 Uiso calc PR 0.382(7) B 2
C C1 -0.0805(10) 0.2573(10) 0.4090(8) 0.0614(17) Uani d U 1 . .
C C2 0.0805(10) 0.3498(10) 0.4811(8) 0.0670(18) Uani d U 1 . .
H H2A 0.1420 0.3084 0.4483 0.080 Uiso calc R 1 . .
H H2B 0.0979 0.4395 0.4758 0.080 Uiso calc R 1 . .
C C3 0.2552(11) 0.3558(12) 0.6612(8) 0.088(2) Uani d DU 1 . .
H H3 0.3158 0.3241 0.6265 0.106 Uiso calc R 1 A 1
C C4 0.1300(10) 0.3741(10) 0.6046(8) 0.0668(18) Uani d DU 1 A .
C C5 0.0582(11) 0.4211(11) 0.6774(7) 0.083(2) Uani d DU 1 . .
H H5 -0.0335 0.4284 0.6505 0.100 Uiso calc R 1 A 1
C C6 0.1366(18) 0.4563(19) 0.7945(10) 0.092(2) Uani d PDU 0.799(9) A 1
H H6 0.1142 0.5015 0.8562 0.111 Uiso calc PR 0.799(9) A 1
S S1' 0.142(2) 0.4122(19) 0.7986(12) 0.092(2) Uani d PDU 0.201(9) A 2
C C7 0.2353(10) -0.0589(9) 0.1473(8) 0.0613(17) Uani d U 1 . .
C C8 0.2889(11) -0.1548(10) 0.0747(9) 0.0717(19) Uani d U 1 . .
H H8A 0.2320 -0.1808 -0.0057 0.086 Uiso calc R 1 . .
H H8B 0.3922 -0.1054 0.0902 0.086 Uiso calc R 1 . .
C C9 0.3697(14) -0.3484(11) 0.0930(10) 0.097(2) Uani d DU 1 . .
H H9 0.4549 -0.3174 0.0784 0.117 Uiso calc R 1 B 1
C C10 0.2751(12) -0.2818(11) 0.0960(10) 0.0784(19) Uani d U 1 B .
C C11 0.141(2) -0.3678(19) 0.0865(18) 0.092(3) Uani d PU 0.618(7) B 1
H H11 0.0564 -0.3457 0.0747 0.111 Uiso calc PR 0.618(7) B 1
C C12 0.1449(17) -0.5016(18) 0.0973(18) 0.087(3) Uani d PDU 0.618(7) B 1
H H12 0.0672 -0.5738 0.0935 0.105 Uiso calc PR 0.618(7) B 1
C C11' 0.216(3) -0.312(2) 0.175(3) 0.085(3) Uani d PDU 0.382(7) B 2
H H11' 0.1699 -0.2589 0.2123 0.102 Uiso calc PR 0.382(7) B 2
S S2' 0.2352(12) -0.4508(9) 0.1964(10) 0.112(2) Uani d PDU 0.382(7) B 2
C C13 0.0846(11) -0.0140(10) 0.3604(8) 0.068(2) Uani d U 1 . .
H H13A 0.1823 0.0536 0.4104 0.102 Uiso calc R 1 . .
H H13B 0.0887 -0.1054 0.3341 0.102 Uiso calc R 1 . .
H H13C 0.0191 -0.0120 0.4015 0.102 Uiso calc R 1 . .
C C14 -0.2133(10) -0.0952(9) 0.0935(8) 0.066(2) Uani d U 1 . .
H H14A -0.2219 -0.1910 0.0666 0.098 Uiso calc R 1 . .
H H14B -0.2317 -0.0679 0.0300 0.098 Uiso calc R 1 . .
H H14C -0.2848 -0.0850 0.1279 0.098 Uiso calc R 1 . .
C C15 0.1068(11) 0.2206(9) 0.2013(8) 0.069(2) Uani d U 1 . .
H H15A 0.0632 0.2869 0.2275 0.104 Uiso calc R 1 . .
H H15B 0.0919 0.2003 0.1221 0.104 Uiso calc R 1 . .
H H15C 0.2113 0.2589 0.2468 0.104 Uiso calc R 1 . .
C C16 -0.4000(12) -0.0100(11) 0.3667(9) 0.082(3) Uani d U 1 . .
H H16A -0.3111 0.0163 0.4316 0.123 Uiso calc R 1 . .
H H16B -0.3980 -0.0755 0.2997 0.123 Uiso calc R 1 . .
H H16C -0.4851 -0.0521 0.3815 0.123 Uiso calc R 1 . .
C C17 -0.4101(11) 0.2078(11) 0.1919(8) 0.075(3) Uani d U 1 . .
H H17A -0.4097 0.1274 0.1355 0.113 Uiso calc R 1 . .
H H17B -0.3227 0.2871 0.2128 0.113 Uiso calc R 1 . .
H H17C -0.4969 0.2263 0.1605 0.113 Uiso calc R 1 . .
C C18 -0.4695(12) 0.3080(12) 0.4558(10) 0.099(4) Uani d U 1 . .
H H18A -0.5723 0.2659 0.4429 0.149 Uiso calc R 1 . .
H H18B -0.4530 0.3933 0.4445 0.149 Uiso calc R 1 . .
H H18C -0.4090 0.3278 0.5330 0.149 Uiso calc R 1 . .

loop_
_atom_site_aniso_label
_atom_site_aniso_U_11
_atom_site_aniso_U_22
_atom_site_aniso_U_33
_atom_site_aniso_U_12
_atom_site_aniso_U_13
_atom_site_aniso_U_23
Sn1 0.0353(3) 0.0473(3) 0.0463(3) 0.0115(2) 0.0107(2) 0.0144(3)
Sn2 0.0379(3) 0.0577(4) 0.0552(4) 0.0155(3) 0.0156(3) 0.0103(3)
O1 0.045(3) 0.069(3) 0.067(3) 0.018(2) 0.015(2) 0.007(2)
O2 0.045(3) 0.071(3) 0.069(3) 0.024(2) 0.018(2) 0.007(2)
O3 0.050(3) 0.058(3) 0.070(3) 0.023(2) 0.025(2) 0.017(2)
O4 0.049(3) 0.065(3) 0.081(3) 0.021(2) 0.025(2) 0.015(3)
S1 0.083(2) 0.112(3) 0.085(2) 0.0325(19) 0.0064(18) 0.0385(19)
S2 0.105(3) 0.081(3) 0.136(4) 0.030(3) 0.018(3) 0.025(3)
C6' 0.083(2) 0.112(3) 0.085(2) 0.0325(19) 0.0064(18) 0.0385(19)
C12' 0.086(5) 0.072(4) 0.116(5) 0.025(4) 0.022(4) 0.025(4)
C1 0.045(3) 0.068(3) 0.064(3) 0.022(3) 0.019(3) 0.017(3)
C2 0.048(3) 0.078(3) 0.069(3) 0.026(3) 0.023(3) 0.019(3)
C3 0.069(3) 0.096(4) 0.081(3) 0.032(3) 0.012(3) 0.026(3)
C4 0.055(3) 0.077(3) 0.071(3) 0.028(3) 0.021(3) 0.031(3)
C5 0.068(3) 0.092(3) 0.076(3) 0.029(3) 0.015(3) 0.028(3)
C6 0.078(3) 0.099(4) 0.084(3) 0.025(3) 0.017(3) 0.035(3)
S1' 0.078(3) 0.099(4) 0.084(3) 0.025(3) 0.017(3) 0.035(3)
C7 0.055(3) 0.057(3) 0.077(3) 0.023(3) 0.032(3) 0.026(3)
C8 0.062(3) 0.065(3) 0.087(4) 0.023(3) 0.035(3) 0.024(3)
C9 0.082(4) 0.076(4) 0.110(4) 0.023(3) 0.027(3) 0.023(3)
C10 0.068(3) 0.065(3) 0.099(3) 0.028(3) 0.032(3) 0.026(3)
C11 0.080(4) 0.073(4) 0.107(4) 0.023(3) 0.029(4) 0.025(3)
C12 0.081(4) 0.065(4) 0.109(4) 0.025(4) 0.031(4) 0.031(4)
C11' 0.075(4) 0.067(4) 0.101(4) 0.024(3) 0.030(3) 0.024(3)
S2' 0.105(4) 0.078(4) 0.127(4) 0.020(3) 0.028(4) 0.033(3)
C13 0.063(4) 0.075(5) 0.058(4) 0.019(4) 0.015(4) 0.028(4)
C14 0.045(4) 0.064(5) 0.064(5) 0.007(4) 0.006(4) 0.018(4)
C15 0.065(5) 0.062(4) 0.074(5) 0.017(4) 0.021(4) 0.030(4)
C16 0.069(5) 0.079(5) 0.079(5) 0.017(4) 0.011(4) 0.033(4)
C17 0.058(5) 0.078(5) 0.070(5) 0.010(4) 0.011(4) 0.029(4)
C18 0.064(6) 0.096(6) 0.093(6) 0.027(5) 0.030(5) -0.016(5)

loop_
_atom_type_symbol
_atom_type_description
_atom_type_scat_dispersion_real
_atom_type_scat_dispersion_imag
_atom_type_scat_source
C C 0.0033 0.0016 'International Tables Vol C Tables 4.2.6.8 and 6.1.1.4'
H H 0.0000 0.0000 'International Tables Vol C Tables 4.2.6.8 and 6.1.1.4'
S S 0.1246 0.1234 'International Tables Vol C Tables 4.2.6.8 and 6.1.1.4'
O O 0.0106 0.0060 'International Tables Vol C Tables 4.2.6.8 and 6.1.1.4'
Sn Sn -0.6537 1.4246 'International Tables Vol C Tables 4.2.6.8 and 6.1.1.4'

loop_
_geom_angle_atom_site_label_1
_geom_angle_atom_site_label_2
_geom_angle_atom_site_label_3
_geom_angle_site_symmetry_1
_geom_angle_site_symmetry_3
_geom_angle
_geom_angle_publ_flag
C13 Sn1 C15 . . 125.3(4) ?
C13 Sn1 C14 . . 118.1(4) ?
C15 Sn1 C14 . . 115.6(4) ?
C13 Sn1 O3 . . 94.8(3) ?
C15 Sn1 O3 . . 94.7(3) ?
C14 Sn1 O3 . . 89.8(3) ?
C13 Sn1 O1 . . 87.5(3) ?
C15 Sn1 O1 . . 87.8(3) ?
C14 Sn1 O1 . . 84.9(3) ?
O3 Sn1 O1 . . 174.7(2) ?
C17 Sn2 C18 . . 115.9(5) ?
C17 Sn2 C16 . . 126.4(4) ?
C18 Sn2 C16 . . 116.9(5) ?
C17 Sn2 O2 . . 95.0(3) ?
C18 Sn2 O2 . . 89.8(3) ?
C16 Sn2 O2 . . 94.0(3) ?
C17 Sn2 O4 . 1_455 86.8(3) ?
C18 Sn2 O4 . 1_455 85.8(3) ?
C16 Sn2 O4 . 1_455 88.2(3) ?
O2 Sn2 O4 . 1_455 175.6(2) ?
C1 O1 Sn1 . . 137.2(6) ?
C1 O2 Sn2 . . 118.4(6) ?
C7 O3 Sn1 . . 119.8(6) ?
C7 O4 Sn2 . 1_655 139.9(6) ?
C3 S1 C6 . . 94.4(6) ?
C9 S2 C12 . . 94.6(8) ?
C3 C6' S1' . . 100.4(16) ?
C3 C6' H6' . . 129.8 ?
S1' C6' H6' . . 129.8 ?
C9 C12' S2' . . 99.0(18) ?
C9 C12' H12' . . 130.5 ?
S2' C12' H12' . . 130.5 ?
O1 C1 O2 . . 122.2(8) ?
O1 C1 C2 . . 121.5(8) ?
O2 C1 C2 . . 116.2(8) ?
C4 C2 C1 . . 115.5(8) ?
C4 C2 H2A . . 108.4 ?
C1 C2 H2A . . 108.4 ?
C4 C2 H2B . . 108.4 ?
C1 C2 H2B . . 108.4 ?
H2A C2 H2B . . 107.5 ?
C4 C3 C6' . . 113(2) ?
C4 C3 S1 . . 111.4(8) ?
C4 C3 H3 . . 124.3 ?
C6' C3 H3 . . 116.6 ?
S1 C3 H3 . . 124.3 ?
C3 C4 C5 . . 112.4(9) ?
C3 C4 C2 . . 123.1(8) ?
C5 C4 C2 . . 124.5(8) ?
C4 C5 C6 . . 114.5(10) ?
C4 C5 S1' . . 105.5(10) ?
C4 C5 H5 . . 122.7 ?
C6 C5 H5 . . 122.7 ?
S1' C5 H5 . . 129.4 ?
C5 C6 S1 . . 106.5(9) ?
C5 C6 H6 . . 126.8 ?
S1 C6 H6 . . 126.8 ?
C5 S1' C6' . . 99.5(15) ?
O4 C7 O3 . . 122.5(8) ?
O4 C7 C8 . . 120.9(8) ?
O3 C7 C8 . . 116.5(8) ?
C10 C8 C7 . . 112.8(8) ?
C10 C8 H8A . . 109.0 ?
C7 C8 H8A . . 109.0 ?
C10 C8 H8B . . 109.0 ?
C7 C8 H8B . . 109.0 ?
H8A C8 H8B . . 107.8 ?
C10 C9 C12' . . 121.4(13) ?
C10 C9 S2 . . 113.8(10) ?
C10 C9 H9 . . 123.1 ?
C12' C9 H9 . . 111.0 ?
S2 C9 H9 . . 123.1 ?
C9 C10 C11 . . 110.8(12) ?
C9 C10 C11' . . 103.9(13) ?
C11 C10 C11' . . 45.4(13) ?
C9 C10 C8 . . 125.4(10) ?
C11 C10 C8 . . 121.2(12) ?
C11' C10 C8 . . 123.7(11) ?
C10 C11 C12 . . 113.3(16) ?
C10 C11 H11 . . 123.4 ?
C12 C11 H11 . . 123.3 ?
C11 C12 S2 . . 105.0(12) ?
C11 C12 H12 . . 127.5 ?
S2 C12 H12 . . 127.5 ?
C10 C11' S2' . . 113.7(18) ?
C10 C11' H11' . . 123.2 ?
S2' C11' H11' . . 123.2 ?
C11' S2' C12' . . 95.9(18) ?
Sn1 C13 H13A . . 109.5 ?
Sn1 C13 H13B . . 109.5 ?
H13A C13 H13B . . 109.5 ?
Sn1 C13 H13C . . 109.5 ?
H13A C13 H13C . . 109.5 ?
H13B C13 H13C . . 109.5 ?
Sn1 C14 H14A . . 109.5 ?
Sn1 C14 H14B . . 109.5 ?
H14A C14 H14B . . 109.5 ?
Sn1 C14 H14C . . 109.5 ?
H14A C14 H14C . . 109.5 ?
H14B C14 H14C . . 109.5 ?
Sn1 C15 H15A . . 109.5 ?
Sn1 C15 H15B . . 109.5 ?
H15A C15 H15B . . 109.5 ?
Sn1 C15 H15C . . 109.5 ?
H15A C15 H15C . . 109.5 ?
H15B C15 H15C . . 109.5 ?
Sn2 C16 H16A . . 109.5 ?
Sn2 C16 H16B . . 109.5 ?
H16A C16 H16B . . 109.5 ?
Sn2 C16 H16C . . 109.5 ?
H16A C16 H16C . . 109.5 ?
H16B C16 H16C . . 109.5 ?
Sn2 C17 H17A . . 109.5 ?
Sn2 C17 H17B . . 109.5 ?
H17A C17 H17B . . 109.5 ?
Sn2 C17 H17C . . 109.5 ?
H17A C17 H17C . . 109.5 ?
H17B C17 H17C . . 109.5 ?
Sn2 C18 H18A . . 109.5 ?
Sn2 C18 H18B . . 109.5 ?
H18A C18 H18B . . 109.5 ?
Sn2 C18 H18C . . 109.5 ?
H18A C18 H18C . . 109.5 ?
H18B C18 H18C . . 109.5 ?

loop_
_geom_bond_atom_site_label_1
_geom_bond_atom_site_label_2
_geom_bond_site_symmetry_2
_geom_bond_distance
_geom_bond_publ_flag
Sn1 C13 . 2.111(8) ?
Sn1 C15 . 2.125(9) ?
Sn1 C14 . 2.129(8) ?
Sn1 O3 . 2.176(5) ?
Sn1 O1 . 2.368(6) ?
Sn2 C17 . 2.113(9) ?
Sn2 C18 . 2.110(9) ?
Sn2 C16 . 2.116(10) ?
Sn2 O2 . 2.198(6) ?
Sn2 O4 1_455 2.394(6) ?
O1 C1 . 1.243(10) ?
O2 C1 . 1.271(10) ?
O3 C7 . 1.266(10) ?
O4 C7 . 1.252(11) ?
O4 Sn2 1_655 2.394(6) ?
S1 C3 . 1.682(10) ?
S1 C6 . 1.751(14) ?
S2 C9 . 1.662(11) ?
S2 C12 . 1.688(13) ?
C6' C3 . 1.420(10) ?
C6' S1' . 1.690(17) ?
C6' H6' . 0.9300 ?
C12' C9 . 1.55(4) ?
C12' S2' . 1.688(16) ?
C12' H12' . 0.9300 ?
C1 C2 . 1.511(12) ?
C2 C4 . 1.487(12) ?
C2 H2A . 0.9700 ?
C2 H2B . 0.9700 ?
C3 C4 . 1.378(8) ?
C3 H3 . 0.9300 ?
C4 C5 . 1.403(8) ?
C5 C6 . 1.409(9) ?
C5 S1' . 1.642(14) ?
C5 H5 . 0.9300 ?
C6 H6 . 0.9300 ?
C7 C8 . 1.499(12) ?
C8 C10 . 1.467(13) ?
C8 H8A . 0.9700 ?
C8 H8B . 0.9700 ?
C9 C10 . 1.337(14) ?
C9 H9 . 0.9300 ?
C10 C11 . 1.38(2) ?
C10 C11' . 1.42(3) ?
C11 C12 . 1.51(2) ?
C11 H11 . 0.9300 ?
C12 H12 . 0.9300 ?
C11' S2' . 1.662(15) ?
C11' H11' . 0.9300 ?
C13 H13A . 0.9600 ?
C13 H13B . 0.9600 ?
C13 H13C . 0.9600 ?
C14 H14A . 0.9600 ?
C14 H14B . 0.9600 ?
C14 H14C . 0.9600 ?
C15 H15A . 0.9600 ?
C15 H15B . 0.9600 ?
C15 H15C . 0.9600 ?
C16 H16A . 0.9600 ?
C16 H16B . 0.9600 ?
C16 H16C . 0.9600 ?
C17 H17A . 0.9600 ?
C17 H17B . 0.9600 ?
C17 H17C . 0.9600 ?
C18 H18A . 0.9600 ?
C18 H18B . 0.9600 ?
C18 H18C . 0.9600 ?
